data_2233446
loop_
_publ_author_name
'Ismatov, Dilmurot'
'Azizov, Umarkhon'
'Ashurov, Jamshid'
'Talipov, Samat'

_publ_section_title
;
 Methyl
 2-[(carbamoylamino)imino]-2-(3-{1-[(carbamoylamino)imino]-2-methoxy-2-oxoethyl}phenyl)acetate
 ethanol monosolvate monohydrate
;
_journal_coeditor_code FY2032
_journal_issue 2
_journal_name_full 'Acta Crystallographica Section E'
_journal_page_first o464
_journal_paper_doi 10.1107/S1600536812001237
_journal_volume 68
_journal_year 2012
_chemical_formula_iupac 'C14 H16 N6 O6, C2 H6 O, H2 O'
_chemical_formula_moiety 'C14 H16 N6 O6, C2 H6 O, H2 O'
_chemical_formula_sum 'C16 H24 N6 O8'
_chemical_formula_weight 428.41
_chemical_name_systematic
;
Methyl 2-[(carbamoylamino)imino]-2-(3-{1-[(carbamoylamino)imino]-
2-methoxy-2-oxoethyl}phenyl)acetate ethanol monosolvate monohydrate
;
_space_group_IT_number 14
_symmetry_cell_setting monoclinic
_symmetry_space_group_name_Hall '-P 2ybc'
_symmetry_space_group_name_H-M 'P 1 21/c 1'
_atom_sites_solution_hydrogens geom
_atom_sites_solution_primary direct
_atom_sites_solution_secondary difmap
_audit_creation_method SHELXL-97
_cell_angle_alpha 90.00
_cell_angle_beta 97.254(3)
_cell_angle_gamma 90.00
_cell_formula_units_Z 4
_cell_length_a 7.5810(2)
_cell_length_b 12.1216(3)
_cell_length_c 23.0379(7)
_cell_measurement_temperature 294(2)
_cell_measurement_theta_max 75.7145
_cell_measurement_theta_min 3.6379
_cell_volume 2100.10(10)
_computing_cell_refinement 'CrysAlis PRO (Oxford Diffraction, 2009)'
_computing_data_collection 'CrysAlis PRO (Oxford Diffraction, 2009)'
_computing_data_reduction 'CrysAlis PRO (Oxford Diffraction, 2009)'
_computing_molecular_graphics 'XP in SHELXTL (Sheldrick, 2008)'
_computing_publication_material 'SHELXL97 (Sheldrick, 2008)'
_computing_structure_refinement 'SHELXL97 (Sheldrick, 2008)'
_computing_structure_solution 'SHELXS97 (Sheldrick, 2008)'
_diffrn_ambient_temperature 293(2)
_diffrn_detector_area_resol_mean 10.2576
_diffrn_measured_fraction_theta_full 0.986
_diffrn_measured_fraction_theta_max 0.986
_diffrn_measurement_device_type 'Oxford Diffraction Xcalibur'
_diffrn_measurement_method '\w scans'
_diffrn_radiation_monochromator graphite
_diffrn_radiation_source 'fine-focus sealed tube'
_diffrn_radiation_type CuK\a
_diffrn_radiation_wavelength 1.54184
_diffrn_reflns_av_R_equivalents 0.0345
_diffrn_reflns_av_sigmaI/netI 0.0290
_diffrn_reflns_limit_h_max 9
_diffrn_reflns_limit_h_min -8
_diffrn_reflns_limit_k_max 15
_diffrn_reflns_limit_k_min -14
_diffrn_reflns_limit_l_max 28
_diffrn_reflns_limit_l_min -27
_diffrn_reflns_number 15863
_diffrn_reflns_theta_full 75.90
_diffrn_reflns_theta_max 75.90
_diffrn_reflns_theta_min 3.87
_diffrn_standards_number 200
_exptl_absorpt_coefficient_mu 0.938
_exptl_absorpt_correction_T_max 1.00000
_exptl_absorpt_correction_T_min 0.69965
_exptl_absorpt_correction_type multi-scan
_exptl_absorpt_process_details
;
(ABSPACK in CrysAlis PRO; Oxford Diffraction, 2009)
;
_exptl_crystal_colour colourless
_exptl_crystal_density_diffrn 1.355
_exptl_crystal_density_method 'not measured'
_exptl_crystal_description block
_exptl_crystal_F_000 904
_exptl_crystal_size_max 0.41
_exptl_crystal_size_mid 0.32
_exptl_crystal_size_min 0.26
_refine_diff_density_max 0.270
_refine_diff_density_min -0.183
_refine_ls_extinction_coef 0.0014(3)
_refine_ls_extinction_expression Fc^*^=kFc[1+0.001xFc^2^\l^3^/sin(2\q)]^-1/4^
_refine_ls_extinction_method 'SHELXL97 (Sheldrick, 2008)'
_refine_ls_goodness_of_fit_ref 0.976
_refine_ls_hydrogen_treatment mixed
_refine_ls_matrix_type full
_refine_ls_number_parameters 298
_refine_ls_number_reflns 4317
_refine_ls_number_restraints 0
_refine_ls_restrained_S_all 0.976
_refine_ls_R_factor_all 0.0640
_refine_ls_R_factor_gt 0.0425
_refine_ls_shift/su_max 0.002
_refine_ls_shift/su_mean 0.000
_refine_ls_structure_factor_coef Fsqd
_refine_ls_weighting_details 'calc w=1/[\s^2^(Fo^2^)+(0.0775P)^2^] where P=(Fo^2^+2Fc^2^)/3'
_refine_ls_weighting_scheme calc
_refine_ls_wR_factor_gt 0.1160
_refine_ls_wR_factor_ref 0.1253
_reflns_number_gt 2927
_reflns_number_total 4317
_reflns_threshold_expression I>2sigma(I)
_cod_data_source_file fy2032.cif
_cod_data_source_block I
_cod_original_cell_volume 2100.11(10)
_cod_original_sg_symbol_H-M 'P 21/c '
_cod_database_code 2233446
_cod_database_fobs_code 2233446

loop_
_symmetry_equiv_pos_as_xyz
'x, y, z'
'-x, y+1/2, -z+1/2'
'-x, -y, -z'
'x, -y-1/2, z-1/2'

loop_
_atom_site_type_symbol
_atom_site_label
_atom_site_fract_x
_atom_site_fract_y
_atom_site_fract_z
_atom_site_U_iso_or_equiv
_atom_site_adp_type
_atom_site_calc_flag
_atom_site_refinement_flags
_atom_site_occupancy
_atom_site_symmetry_multiplicity
C C1 0.2929(2) 0.25039(12) 0.51014(7) 0.0377(4) Uani d . 1 1
C C2 0.3041(2) 0.27386(13) 0.56962(7) 0.0400(4) Uani d . 1 1
H H2 0.2219 0.3212 0.5831 0.048 Uiso calc R 1 1
C C3 0.4375(2) 0.22701(13) 0.60902(7) 0.0427(4) Uani d . 1 1
C C4 0.5626(2) 0.15889(14) 0.58852(8) 0.0501(4) Uani d . 1 1
H H4 0.6537 0.1288 0.6145 0.060 Uiso calc R 1 1
C C5 0.5520(2) 0.13560(14) 0.52931(9) 0.0526(4) Uani d . 1 1
H H5 0.6362 0.0897 0.5157 0.063 Uiso calc R 1 1
C C6 0.4171(2) 0.18025(13) 0.49020(8) 0.0457(4) Uani d . 1 1
H H6 0.4096 0.1633 0.4506 0.055 Uiso calc R 1 1
C C7 0.1457(2) 0.29742(13) 0.46895(7) 0.0385(4) Uani d . 1 1
C C8 0.1357(2) 0.41831(13) 0.45552(7) 0.0412(4) Uani d . 1 1
C C9 0.2828(3) 0.58940(15) 0.47140(10) 0.0582(5) Uani d . 1 1
H H9A 0.2586 0.6042 0.4302 0.087 Uiso calc R 1 1
H H9B 0.3987 0.6170 0.4860 0.087 Uiso calc R 1 1
H H9C 0.1951 0.6251 0.4915 0.087 Uiso calc R 1 1
C C10 -0.1273(2) 0.07098(14) 0.42197(7) 0.0455(4) Uani d . 1 1
C C11 0.4352(2) 0.25050(14) 0.67237(7) 0.0475(4) Uani d . 1 1
C C12 0.5777(3) 0.31779(15) 0.70685(8) 0.0553(5) Uani d . 1 1
C C13 0.8581(3) 0.4016(2) 0.70538(13) 0.0876(8) Uani d . 1 1
H H13A 0.9592 0.3958 0.6843 0.131 Uiso calc R 1 1
H H13B 0.8902 0.3768 0.7449 0.131 Uiso calc R 1 1
H H13C 0.8199 0.4771 0.7056 0.131 Uiso calc R 1 1
C C14 0.0394(3) 0.12867(16) 0.70835(9) 0.0583(5) Uani d . 1 1
N N1 0.01612(18) 0.24187(11) 0.44138(6) 0.0408(3) Uani d . 1 1
N N2 0.00539(19) 0.13309(10) 0.45248(6) 0.0446(3) Uani d . 1 1
H H2A 0.0812 0.1026 0.4785 0.053 Uiso calc R 1 1
N N3 -0.2322(3) 0.12126(15) 0.37973(8) 0.0628(5) Uani d . 1 1
N N4 0.3108(2) 0.22112(12) 0.70208(7) 0.0528(4) Uani d . 1 1
N N5 0.1754(2) 0.15785(13) 0.67639(7) 0.0560(4) Uani d . 1 1
H H5A 0.1739 0.1361 0.6408 0.067 Uiso calc R 1 1
N N6 0.0482(3) 0.17095(18) 0.76207(9) 0.0713(5) Uani d . 1 1
O O1 0.27699(16) 0.47111(9) 0.48126(6) 0.0489(3) Uani d . 1 1
O O2 0.01418(18) 0.46321(10) 0.42578(6) 0.0585(4) Uani d . 1 1
O O3 -0.14134(19) -0.02689(10) 0.43545(6) 0.0583(4) Uani d . 1 1
O O4 0.7144(2) 0.33357(12) 0.67710(7) 0.0670(4) Uani d . 1 1
O O5 0.5688(2) 0.35432(13) 0.75522(6) 0.0767(5) Uani d . 1 1
O O6 -0.0770(2) 0.06677(13) 0.68590(7) 0.0725(4) Uani d . 1 1
C C15 -0.3706(4) 0.4190(2) 0.32573(11) 0.0836(8) Uani d . 1 1
H H15A -0.4259 0.3992 0.2869 0.100 Uiso calc R 1 1
H H15B -0.3366 0.4961 0.3249 0.100 Uiso calc R 1 1
C C16 -0.4991(4) 0.4054(3) 0.36663(16) 0.1227(12) Uani d . 1 1
H H16A -0.6073 0.4428 0.3520 0.184 Uiso calc R 1 1
H H16B -0.4523 0.4361 0.4038 0.184 Uiso calc R 1 1
H H16C -0.5229 0.3283 0.3712 0.184 Uiso calc R 1 1
O O7 -0.2166(2) 0.35452(12) 0.33981(7) 0.0649(4) Uani d . 1 1
O O1W -0.2726(4) -0.13725(18) 0.67387(11) 0.1195(8) Uani d G 1 1
H H1WA -0.2003 -0.0837 0.6802 0.179 Uiso d G 1 1
H H1WB -0.3699 -0.1212 0.6866 0.179 Uiso d G 1 1
H H3A -0.212(4) 0.188(3) 0.3697(13) 0.106(10) Uiso d . 1 1
H H3B -0.317(3) 0.084(2) 0.3617(10) 0.073(7) Uiso d . 1 1
H H6A 0.132(4) 0.212(2) 0.7761(12) 0.095(10) Uiso d . 1 1
H H6B -0.046(4) 0.158(2) 0.7812(11) 0.081(8) Uiso d . 1 1
H H7 -0.156(4) 0.376(2) 0.3730(13) 0.111(10) Uiso d . 1 1

loop_
_atom_site_aniso_label
_atom_site_aniso_U_11
_atom_site_aniso_U_22
_atom_site_aniso_U_33
_atom_site_aniso_U_12
_atom_site_aniso_U_13
_atom_site_aniso_U_23
C1 0.0379(8) 0.0285(7) 0.0444(8) -0.0087(6) -0.0032(6) 0.0021(6)
C2 0.0412(9) 0.0310(8) 0.0458(9) -0.0047(6) -0.0024(7) -0.0002(6)
C3 0.0459(9) 0.0318(8) 0.0466(9) -0.0088(7) -0.0094(7) 0.0010(6)
C4 0.0473(10) 0.0358(8) 0.0623(11) -0.0004(7) -0.0120(8) 0.0012(8)
C5 0.0463(10) 0.0410(9) 0.0688(12) 0.0020(7) 0.0005(9) -0.0042(8)
C6 0.0502(10) 0.0364(8) 0.0495(9) -0.0061(7) 0.0019(8) -0.0041(7)
C7 0.0408(8) 0.0352(8) 0.0385(8) -0.0059(6) 0.0007(7) 0.0027(6)
C8 0.0417(9) 0.0356(8) 0.0455(9) -0.0049(7) 0.0022(7) 0.0032(7)
C9 0.0573(11) 0.0344(9) 0.0817(14) -0.0099(8) 0.0041(10) 0.0042(9)
C10 0.0529(10) 0.0399(9) 0.0402(8) -0.0106(7) -0.0078(7) 0.0024(7)
C11 0.0530(10) 0.0392(9) 0.0459(9) -0.0043(8) -0.0110(8) 0.0042(7)
C12 0.0653(13) 0.0402(9) 0.0524(11) -0.0038(8) -0.0231(9) 0.0046(8)
C13 0.0760(16) 0.0672(14) 0.1084(19) -0.0257(12) -0.0323(14) -0.0023(14)
C14 0.0591(12) 0.0493(11) 0.0636(12) 0.0003(9) -0.0030(10) 0.0152(9)
N1 0.0460(8) 0.0343(7) 0.0397(7) -0.0063(6) -0.0043(6) 0.0042(5)
N2 0.0496(8) 0.0340(7) 0.0452(7) -0.0086(6) -0.0131(6) 0.0074(6)
N3 0.0705(11) 0.0482(10) 0.0599(10) -0.0145(8) -0.0302(8) 0.0064(8)
N4 0.0620(10) 0.0447(8) 0.0470(8) -0.0047(7) -0.0112(7) 0.0032(6)
N5 0.0623(10) 0.0561(10) 0.0474(8) -0.0137(8) -0.0021(7) -0.0009(7)
N6 0.0813(15) 0.0677(12) 0.0659(12) -0.0023(11) 0.0131(11) 0.0088(10)
O1 0.0457(7) 0.0326(6) 0.0661(8) -0.0088(5) -0.0019(6) 0.0034(5)
O2 0.0556(8) 0.0396(7) 0.0740(9) -0.0047(6) -0.0157(7) 0.0123(6)
O3 0.0735(9) 0.0405(7) 0.0540(7) -0.0196(6) -0.0186(6) 0.0065(5)
O4 0.0638(9) 0.0579(8) 0.0729(9) -0.0211(7) -0.0159(7) -0.0047(7)
O5 0.0873(11) 0.0771(10) 0.0574(9) -0.0112(8) -0.0233(8) -0.0126(7)
O6 0.0637(9) 0.0672(9) 0.0839(11) -0.0132(7) -0.0017(8) 0.0137(8)
C15 0.0932(19) 0.0754(16) 0.0761(15) 0.0252(13) -0.0131(14) 0.0127(12)
C16 0.095(2) 0.151(3) 0.125(3) 0.047(2) 0.026(2) 0.030(2)
O7 0.0647(9) 0.0672(9) 0.0588(8) 0.0062(7) -0.0071(7) 0.0032(7)
O1W 0.154(2) 0.1015(16) 0.1034(16) -0.0471(15) 0.0175(16) 0.0006(12)

loop_
_atom_type_symbol
_atom_type_description
_atom_type_scat_dispersion_real
_atom_type_scat_dispersion_imag
_atom_type_scat_source
C C 0.0181 0.0091 'International Tables Vol C Tables 4.2.6.8 and 6.1.1.4'
H H 0.0000 0.0000 'International Tables Vol C Tables 4.2.6.8 and 6.1.1.4'
N N 0.0311 0.0180 'International Tables Vol C Tables 4.2.6.8 and 6.1.1.4'
O O 0.0492 0.0322 'International Tables Vol C Tables 4.2.6.8 and 6.1.1.4'

loop_
_geom_angle_atom_site_label_1
_geom_angle_atom_site_label_2
_geom_angle_atom_site_label_3
_geom_angle
C6 C1 C2 119.41(15)
C6 C1 C7 120.66(15)
C2 C1 C7 119.90(15)
C1 C2 C3 120.53(16)
C1 C2 H2 119.7
C3 C2 H2 119.7
C4 C3 C2 119.55(16)
C4 C3 C11 122.79(15)
C2 C3 C11 117.63(16)
C3 C4 C5 120.03(16)
C3 C4 H4 120.0
C5 C4 H4 120.0
C6 C5 C4 120.47(18)
C6 C5 H5 119.8
C4 C5 H5 119.8
C5 C6 C1 119.98(17)
C5 C6 H6 120.0
C1 C6 H6 120.0
N1 C7 C1 125.35(14)
N1 C7 C8 113.16(14)
C1 C7 C8 121.49(13)
O2 C8 O1 123.61(15)
O2 C8 C7 125.05(15)
O1 C8 C7 111.33(14)
O1 C9 H9A 109.5
O1 C9 H9B 109.5
H9A C9 H9B 109.5
O1 C9 H9C 109.5
H9A C9 H9C 109.5
H9B C9 H9C 109.5
O3 C10 N3 124.35(16)
O3 C10 N2 118.54(15)
N3 C10 N2 117.12(15)
N4 C11 C3 124.74(15)
N4 C11 C12 113.41(16)
C3 C11 C12 121.77(17)
O5 C12 O4 124.16(18)
O5 C12 C11 124.6(2)
O4 C12 C11 111.25(17)
O4 C13 H13A 109.5
O4 C13 H13B 109.5
H13A C13 H13B 109.5
O4 C13 H13C 109.5
H13A C13 H13C 109.5
H13B C13 H13C 109.5
O6 C14 N6 125.3(2)
O6 C14 N5 118.5(2)
N6 C14 N5 116.2(2)
C7 N1 N2 118.53(13)
N1 N2 C10 119.73(13)
N1 N2 H2A 120.1
C10 N2 H2A 120.1
C10 N3 H3A 121(2)
C10 N3 H3B 117.5(16)
H3A N3 H3B 121(2)
C11 N4 N5 119.39(15)
N4 N5 C14 119.03(16)
N4 N5 H5A 120.5
C14 N5 H5A 120.5
C14 N6 H6A 122(2)
C14 N6 H6B 115.9(16)
H6A N6 H6B 122(3)
C8 O1 C9 116.52(14)
C12 O4 C13 116.15(18)
O7 C15 C16 113.2(2)
O7 C15 H15A 108.9
C16 C15 H15A 108.9
O7 C15 H15B 108.9
C16 C15 H15B 108.9
H15A C15 H15B 107.8
C15 C16 H16A 109.5
C15 C16 H16B 109.5
H16A C16 H16B 109.5
C15 C16 H16C 109.5
H16A C16 H16C 109.5
H16B C16 H16C 109.5
C15 O7 H7 111(2)
H1WA O1W H1WB 109.6

loop_
_geom_bond_atom_site_label_1
_geom_bond_atom_site_label_2
_geom_bond_distance
C1 C6 1.389(2)
C1 C2 1.392(2)
C1 C7 1.484(2)
C2 C3 1.392(2)
C2 H2 0.9300
C3 C4 1.385(3)
C3 C11 1.489(2)
C4 C5 1.385(3)
C4 H4 0.9300
C5 C6 1.385(2)
C5 H5 0.9300
C6 H6 0.9300
C7 N1 1.290(2)
C7 C8 1.498(2)
C8 O2 1.206(2)
C8 O1 1.3224(19)
C9 O1 1.453(2)
C9 H9A 0.9600
C9 H9B 0.9600
C9 H9C 0.9600
C10 O3 1.234(2)
C10 N3 1.325(2)
C10 N2 1.377(2)
C11 N4 1.283(2)
C11 C12 1.499(2)
C12 O5 1.209(2)
C12 O4 1.326(3)
C13 O4 1.454(2)
C13 H13A 0.9600
C13 H13B 0.9600
C13 H13C 0.9600
C14 O6 1.222(2)
C14 N6 1.333(3)
C14 N5 1.387(3)
N1 N2 1.3476(17)
N2 H2A 0.8600
N3 H3A 0.86(3)
N3 H3B 0.85(3)
N4 N5 1.356(2)
N5 H5A 0.8600
N6 H6A 0.84(3)
N6 H6B 0.90(3)
C15 O7 1.408(3)
C15 C16 1.448(4)
C15 H15A 0.9700
C15 H15B 0.9700
C16 H16A 0.9600
C16 H16B 0.9600
C16 H16C 0.9600
O7 H7 0.88(3)
O1W H1WA 0.8501
O1W H1WB 0.8495

loop_
_geom_hbond_atom_site_label_D
_geom_hbond_atom_site_label_H
_geom_hbond_atom_site_label_A
_geom_hbond_site_symmetry_A
_geom_hbond_distance_DH
_geom_hbond_distance_HA
_geom_hbond_distance_DA
_geom_hbond_angle_DHA
O1W H1WA O6 . 0.85 2.05 2.879(3) 166
O1W H1WB O5 2_546 0.85 2.16 2.941(3) 152
N3 H3A O7 . 0.86(4) 2.13(4) 2.980(2) 169(3)
N3 H3B O5 4_465 0.85(3) 2.61(2) 3.082(2) 116.7(18)
N5 H5A O3 3_556 0.86 2.19 3.010(2) 160
N6 H6A O1W 2_556 0.84(3) 2.34(3) 3.137(3) 158(3)
N6 H6B O7 4_566 0.90(3) 1.99(3) 2.871(3) 166(2)
O7 H7 O2 . 0.88(3) 1.96(3) 2.801(2) 158(3)
O7 H7 N1 . 0.88(3) 2.52(3) 3.0677(19) 121(2)
C4 H4 O6 1_655 0.93 2.57 3.493(2) 173
C13 H13C N6 2_656 0.96 2.62 3.405(3) 139

loop_
_cod_related_entry_id
_cod_related_entry_database
_cod_related_entry_code
1 ChemSpider 30657403
